data_7008176
loop_
_publ_author_name
'Kanderal, Olga M.'
'Kozlowski, Henryk'
'Dobosz, Agnieszka'
'Swiatek-Kozlowska, Jolanta'
'Meyer, Franc'
'Fritsky, Igor O.'

_publ_section_title
;
 Effect of metal ionic radius and chelate ring alternation motif on
 stabilization of trivalent nickel and copper in binuclear complexes
 with double cis-oximato bridges.
;
_journal_issue 8
_journal_name_full 'Dalton transactions (Cambridge, England : 2003)'
_journal_page_first 1428
_journal_page_last 1437
_journal_paper_doi 10.1039/b418598f
_journal_year 2005
_chemical_formula_sum 'C15 H42.5 Co Cu Li0.25 N9.25 O14'
_chemical_formula_weight 700.79
_chemical_name_common
;
(tris(2-aminoethyl)amine)-cobalt(iii)(N,N'-bis(2-
Hydroxyiminopropionyl) propane-1,3-diamine)-copper(ii) nitrate lithium
nitrate pentahydrate methanol solvate
;
_chemical_name_systematic
;
(tris(2-aminoethyl)amine)-cobalt(III)(N,N'-bis(2-Hydroxyiminopropionyl)
propane-1,3-diamine)-copper(II) nitrate lithium nitrate pentahydrate methanol
solvate
;
_space_group_IT_number 88
_symmetry_cell_setting tetragonal
_symmetry_space_group_name_Hall '-I 4ad'
_symmetry_space_group_name_H-M 'I 41/a :2'
_atom_sites_solution_hydrogens geom
_atom_sites_solution_primary direct
_atom_sites_solution_secondary difmap
_audit_creation_method SHELXL-97
_cell_angle_alpha 90.00
_cell_angle_beta 90.00
_cell_angle_gamma 90.00
_cell_formula_units_Z 16
_cell_length_a 19.8716(8)
_cell_length_b 19.8716(8)
_cell_length_c 29.6313(17)
_cell_measurement_temperature 190(2)
_cell_volume 11700.8(9)
_computing_cell_refinement 'Bruker SAINT'
_computing_data_collection 'Bruker SMART'
_computing_data_reduction 'Bruker SAINT'
_computing_molecular_graphics 'Bruker SHELXTL'
_computing_publication_material 'Bruker SHELXTL'
_computing_structure_refinement 'SHELXL-97 (Sheldrick, 1997)'
_computing_structure_solution 'SHELXS-97 (Sheldrick, 1990)'
_diffrn_ambient_temperature 190(2)
_diffrn_measured_fraction_theta_full 1.000
_diffrn_measured_fraction_theta_max 1.000
_diffrn_measurement_device_type 'CCD area detector'
_diffrn_measurement_method omega-scan
_diffrn_radiation_monochromator graphite
_diffrn_radiation_source 'fine-focus sealed tube'
_diffrn_radiation_type MoK\a
_diffrn_radiation_wavelength 0.71073
_diffrn_reflns_av_R_equivalents 0.0000
_diffrn_reflns_av_sigmaI/netI 0.0354
_diffrn_reflns_limit_h_max 20
_diffrn_reflns_limit_h_min -19
_diffrn_reflns_limit_k_max 28
_diffrn_reflns_limit_k_min 0
_diffrn_reflns_limit_l_max 42
_diffrn_reflns_limit_l_min 0
_diffrn_reflns_number 8943
_diffrn_reflns_theta_full 30.51
_diffrn_reflns_theta_max 30.51
_diffrn_reflns_theta_min 2.00
_exptl_absorpt_coefficient_mu 1.371
_exptl_crystal_colour brown
_exptl_crystal_density_diffrn 1.591
_exptl_crystal_density_method 'not measured'
_exptl_crystal_description block
_exptl_crystal_F_000 5856
_exptl_crystal_size_max 0.30
_exptl_crystal_size_mid 0.25
_exptl_crystal_size_min 0.13
_refine_diff_density_max 0.754
_refine_diff_density_min -0.673
_refine_diff_density_rms 0.091
_refine_ls_extinction_method none
_refine_ls_goodness_of_fit_ref 1.130
_refine_ls_hydrogen_treatment mixed
_refine_ls_matrix_type full
_refine_ls_number_parameters 562
_refine_ls_number_reflns 8943
_refine_ls_number_restraints 0
_refine_ls_restrained_S_all 1.130
_refine_ls_R_factor_all 0.0700
_refine_ls_R_factor_gt 0.0454
_refine_ls_shift/su_max 0.008
_refine_ls_shift/su_mean 0.000
_refine_ls_structure_factor_coef Fsqd
_refine_ls_weighting_details 'calc w=1/[\s^2^(Fo^2^)+(0.0448P)^2^+38.1678P] where P=(Fo^2^+2Fc^2^)/3'
_refine_ls_weighting_scheme calc
_refine_ls_wR_factor_gt 0.1118
_refine_ls_wR_factor_ref 0.1268
_reflns_number_gt 6777
_reflns_number_total 8943
_reflns_threshold_expression >2sigma(I)
_cod_data_source_file b418598f.txt
_cod_data_source_block 7
_cod_original_sg_symbol_H-M I4(1)/a
_cod_original_formula_sum 'C15 H42.50 Co Cu Li0.25 N9.25 O14'
_cod_database_code 7008176

loop_
_symmetry_equiv_pos_as_xyz
'x, y, z'
'-x+1/2, -y, z+1/2'
'-y+3/4, x+1/4, z+1/4'
'y+3/4, -x+3/4, z+3/4'
'x+1/2, y+1/2, z+1/2'
'-x+1, -y+1/2, z+1'
'-y+5/4, x+3/4, z+3/4'
'y+5/4, -x+5/4, z+5/4'
'-x, -y, -z'
'x-1/2, y, -z-1/2'
'y-3/4, -x-1/4, -z-1/4'
'-y-3/4, x-3/4, -z-3/4'
'-x+1/2, -y+1/2, -z+1/2'
'x, y+1/2, -z'
'y-1/4, -x+1/4, -z+1/4'
'-y-1/4, x-1/4, -z-1/4'

loop_
_atom_site_label
_atom_site_type_symbol
_atom_site_fract_x
_atom_site_fract_y
_atom_site_fract_z
_atom_site_U_iso_or_equiv
_atom_site_adp_type
_atom_site_occupancy
_atom_site_symmetry_multiplicity
_atom_site_calc_flag
_atom_site_refinement_flags
_atom_site_disorder_assembly
_atom_site_disorder_group
Cu1 Cu 0.522905(16) 0.351959(17) 0.067415(11) 0.02322(9) Uani 1 1 d . . .
Co1 Co 0.649415(17) 0.386222(17) -0.021302(12) 0.01917(8) Uani 1 1 d . . .
N1 N 0.51554(11) 0.34357(11) 0.00063(8) 0.0224(4) Uani 1 1 d . . .
N2 N 0.42689(12) 0.34017(13) 0.06458(9) 0.0290(5) Uani 1 1 d . . .
N3 N 0.52998(13) 0.34519(12) 0.13240(8) 0.0277(5) Uani 1 1 d . . .
N4 N 0.62187(11) 0.35476(11) 0.07171(7) 0.0214(4) Uani 1 1 d . . .
N5 N 0.73689(11) 0.43123(11) -0.02095(8) 0.0237(4) Uani 1 1 d . . .
N6 N 0.61169(12) 0.47207(12) -0.00162(9) 0.0244(5) Uani 1 1 d . . .
N7 N 0.64386(12) 0.41092(13) -0.08505(8) 0.0243(4) Uani 1 1 d . . .
N8 N 0.69825(11) 0.30388(12) -0.03524(9) 0.0226(4) Uani 1 1 d . . .
N9 N 0.52483(12) 0.51653(11) 0.09706(8) 0.0238(4) Uani 1 1 d . . .
O1 O 0.56515(9) 0.34299(10) -0.03062(7) 0.0250(4) Uani 1 1 d . . .
O2 O 0.34318(10) 0.31320(10) 0.01376(8) 0.0326(5) Uani 1 1 d . . .
O3 O 0.60896(12) 0.32004(11) 0.18706(7) 0.0353(5) Uani 1 1 d . . .
O4 O 0.66808(9) 0.36077(10) 0.03917(6) 0.0249(4) Uani 1 1 d . . .
O5 O 0.58697(10) 0.51376(11) 0.10266(7) 0.0314(4) Uani 1 1 d . . .
O6 O 0.49824(10) 0.48481(10) 0.06486(7) 0.0283(4) Uani 1 1 d . . .
O7 O 0.48894(11) 0.54969(11) 0.12353(7) 0.0324(5) Uani 1 1 d . . .
C1 C 0.43604(15) 0.31749(15) -0.06099(11) 0.0282(6) Uani 1 1 d . . .
C2 C 0.45519(13) 0.32974(13) -0.01306(10) 0.0239(5) Uani 1 1 d . . .
C3 C 0.40329(13) 0.32674(13) 0.02414(11) 0.0267(6) Uani 1 1 d . . .
C4 C 0.38101(16) 0.34113(16) 0.10282(12) 0.0327(6) Uani 1 1 d . . .
C5 C 0.47283(17) 0.34080(16) 0.16314(11) 0.0327(6) Uani 1 1 d . . .
C6 C 0.59150(15) 0.33472(14) 0.14745(10) 0.0270(5) Uani 1 1 d . . .
C7 C 0.64480(14) 0.34219(13) 0.11180(9) 0.0245(5) Uani 1 1 d . . .
C8 C 0.71779(17) 0.33500(17) 0.12163(11) 0.0322(6) Uani 1 1 d . . .
C9 C 0.41144(17) 0.37578(15) 0.14374(12) 0.0343(7) Uani 1 1 d . . .
C10 C 0.66553(16) 0.52345(15) 0.00543(11) 0.0305(6) Uani 1 1 d . . .
C11 C 0.73183(15) 0.48698(15) 0.01281(11) 0.0301(6) Uani 1 1 d . . .
C12 C 0.68900(16) 0.46814(16) -0.09455(10) 0.0298(6) Uani 1 1 d . . .
C13 C 0.75262(15) 0.45732(16) -0.06744(10) 0.0285(6) Uani 1 1 d . . .
C14 C 0.77250(14) 0.31490(15) -0.03252(11) 0.0289(6) Uani 1 1 d . . .
C15 C 0.78757(14) 0.37964(15) -0.00694(10) 0.0276(6) Uani 1 1 d . . .
O1W O 0.2256(2) 0.3610(3) 0.0533(2) 0.133(2) Uani 1 1 d . . .
O2W O 0.5594(4) 0.2964(7) 0.2703(3) 0.090(4) Uani 0.50 1 d P . .
O2WA O 0.5288(4) 0.3058(5) 0.2647(2) 0.062(2) Uani 0.50 1 d P . .
O3W O 0.6930(6) 0.2335(5) 0.2296(3) 0.083(4) Uani 0.50 1 d P . .
O3WA O 0.7093(5) 0.2135(4) 0.2107(3) 0.055(2) Uani 0.50 1 d P . .
O4W O 0.4246(14) 0.3418(7) 0.4059(5) 0.268(13) Uani 0.50 1 d P . .
O4WA O 0.3696(5) 0.2768(5) 0.3362(4) 0.105(3) Uani 0.50 1 d P . .
O5W O 0.3977(10) 0.3078(9) 0.3656(8) 0.100(6) Uani 0.25 1 d P . .
O5WA O 0.5193(11) 0.3859(9) 0.3257(7) 0.110(7) Uani 0.25 1 d P . .
O6W O 0.3289(6) 0.3773(5) 0.2745(3) 0.114(3) Uani 0.50 1 d P . .
O6WA O 0.3995(4) 0.3500(3) 0.2716(2) 0.0623(16) Uani 0.50 1 d P . .
O7WN O 0.3803(3) 0.4665(3) 0.40415(19) 0.1181(18) Uani 1 1 d . . .
O22 O 0.3230(6) 0.4738(8) 0.3882(5) 0.073(4) Uani 0.25 1 d P . .
O23 O 0.4270(6) 0.4641(7) 0.3828(4) 0.059(3) Uani 0.25 1 d P . .
O24 O 0.3892(6) 0.4828(7) 0.4480(4) 0.058(3) Uani 0.25 1 d P . .
Li1 Li 0.4835(18) 0.2736(16) 0.3586(10) 0.064(8) Uani 0.25 1 d P . .
H1A H 0.4679(18) 0.3411(18) -0.0797(12) 0.032(9) Uiso 1 1 d . . .
H1B H 0.437(2) 0.273(2) -0.0662(14) 0.051(12) Uiso 1 1 d . . .
H1C H 0.390(2) 0.332(2) -0.0665(13) 0.042(10) Uiso 1 1 d . . .
H4A H 0.3690(16) 0.2938(17) 0.1106(11) 0.023(8) Uiso 1 1 d . . .
H4B H 0.341(2) 0.368(2) 0.0941(13) 0.042(10) Uiso 1 1 d . . .
H5A H 0.4829(18) 0.3592(18) 0.1910(12) 0.032(9) Uiso 1 1 d . . .
H5B H 0.4677(17) 0.2909(18) 0.1710(12) 0.031(9) Uiso 1 1 d . . .
H8A H 0.7403(18) 0.3722(19) 0.1132(12) 0.030(9) Uiso 1 1 d . . .
H8B H 0.717(2) 0.332(2) 0.1520(17) 0.065(14) Uiso 1 1 d . . .
H8C H 0.733(2) 0.301(2) 0.1029(14) 0.045(11) Uiso 1 1 d . . .
H9A H 0.3789(17) 0.3796(16) 0.1671(11) 0.024(8) Uiso 1 1 d . . .
H9B H 0.4216(19) 0.421(2) 0.1344(13) 0.039(10) Uiso 1 1 d . . .
H10A H 0.6712(16) 0.5512(17) -0.0225(11) 0.024(8) Uiso 1 1 d . . .
H10B H 0.656(2) 0.552(2) 0.0284(14) 0.044(11) Uiso 1 1 d . . .
H11A H 0.769(2) 0.515(2) 0.0100(13) 0.041(10) Uiso 1 1 d . . .
H11B H 0.7308(17) 0.4682(17) 0.0417(12) 0.026(8) Uiso 1 1 d . . .
H12A H 0.6976(17) 0.4704(17) -0.1266(12) 0.026(8) Uiso 1 1 d . . .
H12B H 0.6674(16) 0.5049(17) -0.0888(11) 0.019(7) Uiso 1 1 d . . .
H13A H 0.7805(18) 0.4257(18) -0.0800(12) 0.030(9) Uiso 1 1 d . . .
H13B H 0.7741(19) 0.4953(19) -0.0645(12) 0.035(10) Uiso 1 1 d . . .
H14A H 0.7958(18) 0.2767(18) -0.0206(12) 0.031(9) Uiso 1 1 d . . .
H14B H 0.7893(16) 0.3174(16) -0.0618(11) 0.022(8) Uiso 1 1 d . . .
H15A H 0.7799(15) 0.3703(15) 0.0283(10) 0.018(7) Uiso 1 1 d . . .
H15B H 0.8351(18) 0.3980(17) -0.0146(11) 0.030(9) Uiso 1 1 d . . .
H61 H 0.5827(19) 0.4873(18) -0.0197(12) 0.030(9) Uiso 1 1 d . . .
H62 H 0.5931(16) 0.4662(15) 0.0229(11) 0.015(7) Uiso 1 1 d . . .
H71 H 0.6564(17) 0.3781(18) -0.1038(12) 0.027(9) Uiso 1 1 d . . .
H72 H 0.606(2) 0.4203(18) -0.0915(12) 0.032(10) Uiso 1 1 d . . .
H81 H 0.6920(17) 0.2752(18) -0.0159(12) 0.025(9) Uiso 1 1 d . . .
H82 H 0.6917(17) 0.2886(17) -0.0615(12) 0.023(8) Uiso 1 1 d . . .
H1W1 H 0.2644 0.3445 0.0365 0.050 Uiso 1 1 d . . .
H2W1 H 0.2199 0.3155 0.0567 0.050 Uiso 1 1 d . . .
H1W2 H 0.5675 0.3032 0.2421 0.050 Uiso 1 1 d . . .
H2W2 H 0.5377 0.3371 0.2809 0.050 Uiso 1 1 d . . .
H1W3 H 0.6797 0.2568 0.2058 0.050 Uiso 1 1 d . . .

loop_
_atom_site_aniso_label
_atom_site_aniso_U_11
_atom_site_aniso_U_22
_atom_site_aniso_U_33
_atom_site_aniso_U_23
_atom_site_aniso_U_13
_atom_site_aniso_U_12
Cu1 0.02058(16) 0.02341(16) 0.02566(17) -0.00138(12) 0.00317(12) -0.00300(12)
Co1 0.01647(16) 0.01925(16) 0.02180(17) -0.00176(12) 0.00123(12) 0.00058(12)
N1 0.0184(10) 0.0202(10) 0.0287(11) -0.0020(8) 0.0026(8) -0.0009(8)
N2 0.0205(11) 0.0308(12) 0.0356(13) -0.0011(10) 0.0064(9) -0.0028(9)
N3 0.0323(12) 0.0245(11) 0.0263(12) -0.0003(9) 0.0068(9) -0.0054(9)
N4 0.0222(10) 0.0193(10) 0.0228(10) -0.0013(8) 0.0022(8) -0.0018(8)
N5 0.0198(10) 0.0229(10) 0.0283(11) -0.0028(9) 0.0030(8) -0.0023(8)
N6 0.0244(11) 0.0218(11) 0.0271(12) -0.0017(9) 0.0031(10) 0.0035(9)
N7 0.0212(11) 0.0281(12) 0.0235(11) -0.0013(9) 0.0010(9) 0.0026(9)
N8 0.0218(10) 0.0209(10) 0.0251(11) -0.0017(9) 0.0022(9) 0.0013(8)
N9 0.0271(11) 0.0206(10) 0.0237(11) -0.0004(8) -0.0023(9) 0.0003(8)
O1 0.0190(9) 0.0289(10) 0.0273(10) -0.0053(8) 0.0025(7) -0.0031(7)
O2 0.0169(9) 0.0265(10) 0.0545(14) -0.0081(9) 0.0010(9) -0.0025(7)
O3 0.0477(13) 0.0330(11) 0.0251(10) 0.0016(8) -0.0016(9) -0.0112(10)
O4 0.0195(9) 0.0311(10) 0.0242(9) 0.0012(8) 0.0018(7) 0.0022(7)
O5 0.0223(9) 0.0356(11) 0.0363(11) -0.0053(9) -0.0049(8) 0.0006(8)
O6 0.0299(10) 0.0289(10) 0.0261(10) -0.0049(8) -0.0069(8) -0.0005(8)
O7 0.0330(11) 0.0361(11) 0.0279(10) -0.0073(9) -0.0007(8) 0.0109(9)
C1 0.0248(13) 0.0248(13) 0.0349(15) 0.0000(11) -0.0053(11) -0.0027(10)
C2 0.0204(11) 0.0175(11) 0.0337(14) -0.0029(10) -0.0010(10) -0.0011(9)
C3 0.0196(12) 0.0156(11) 0.0447(16) -0.0017(11) 0.0032(11) -0.0010(9)
C4 0.0276(14) 0.0265(14) 0.0441(18) 0.0003(12) 0.0124(13) -0.0025(11)
C5 0.0397(17) 0.0264(14) 0.0319(16) -0.0008(12) 0.0120(13) -0.0097(12)
C6 0.0346(14) 0.0204(12) 0.0260(13) -0.0019(10) 0.0014(11) -0.0051(10)
C7 0.0283(13) 0.0189(11) 0.0263(13) -0.0001(10) -0.0016(10) -0.0022(9)
C8 0.0335(15) 0.0346(16) 0.0285(15) 0.0005(12) -0.0063(12) 0.0012(13)
C9 0.0373(16) 0.0242(14) 0.0414(17) -0.0023(12) 0.0189(14) -0.0036(11)
C10 0.0331(15) 0.0218(13) 0.0367(16) -0.0059(12) 0.0042(12) -0.0006(11)
C11 0.0283(14) 0.0281(14) 0.0339(16) -0.0063(12) 0.0017(12) -0.0055(11)
C12 0.0338(15) 0.0279(14) 0.0277(14) 0.0037(11) 0.0043(11) 0.0014(11)
C13 0.0259(13) 0.0281(14) 0.0315(14) 0.0006(11) 0.0063(11) -0.0064(11)
C14 0.0200(12) 0.0305(14) 0.0361(16) -0.0018(12) 0.0035(11) 0.0050(10)
C15 0.0172(12) 0.0336(14) 0.0321(14) -0.0010(11) 0.0008(10) 0.0005(10)
O1W 0.048(2) 0.157(5) 0.195(6) 0.024(4) 0.037(3) 0.033(3)
O2W 0.041(4) 0.188(10) 0.043(4) 0.048(5) 0.010(3) 0.020(5)
O2WA 0.062(5) 0.092(6) 0.032(3) -0.001(3) 0.000(3) -0.020(4)
O3W 0.103(8) 0.056(6) 0.090(8) 0.036(5) -0.064(7) -0.022(5)
O3WA 0.066(4) 0.042(4) 0.056(5) 0.003(3) -0.022(4) -0.003(3)
O4W 0.59(4) 0.117(11) 0.102(10) 0.051(8) -0.066(16) 0.073(17)
O4WA 0.097(7) 0.082(6) 0.136(9) 0.031(6) 0.052(6) 0.024(5)
O5W 0.106(14) 0.063(10) 0.132(17) -0.029(11) -0.034(12) 0.017(9)
O5WA 0.153(19) 0.071(10) 0.106(14) -0.041(10) 0.016(12) 0.024(11)
O6W 0.144(9) 0.088(6) 0.110(8) -0.002(5) -0.023(7) -0.004(6)
O6WA 0.069(4) 0.052(3) 0.065(4) -0.014(3) 0.008(3) -0.006(3)
O7WN 0.132(5) 0.118(4) 0.105(4) 0.014(3) 0.038(4) -0.021(3)
O22 0.039(6) 0.093(10) 0.088(10) 0.039(8) -0.031(6) -0.027(6)
O23 0.035(6) 0.085(9) 0.058(7) 0.026(6) 0.006(5) 0.006(6)
O24 0.059(7) 0.067(8) 0.047(7) 0.001(6) 0.014(5) -0.012(6)
Li1 0.07(2) 0.06(2) 0.056(17) -0.007(13) 0.011(16) -0.018(15)

loop_
_atom_type_symbol
_atom_type_description
_atom_type_scat_dispersion_real
_atom_type_scat_dispersion_imag
_atom_type_scat_source
C C 0.0033 0.0016 'International Tables Vol C Tables 4.2.6.8 and 6.1.1.4'
H H 0.0000 0.0000 'International Tables Vol C Tables 4.2.6.8 and 6.1.1.4'
N N 0.0061 0.0033 'International Tables Vol C Tables 4.2.6.8 and 6.1.1.4'
O O 0.0106 0.0060 'International Tables Vol C Tables 4.2.6.8 and 6.1.1.4'
Co Co 0.3494 0.9721 'International Tables Vol C Tables 4.2.6.8 and 6.1.1.4'
Cu Cu 0.3201 1.2651 'International Tables Vol C Tables 4.2.6.8 and 6.1.1.4'
Li Li -0.0003 0.0001 'International Tables Vol C Tables 4.2.6.8 and 6.1.1.4'

loop_
_geom_angle_atom_site_label_1
_geom_angle_atom_site_label_2
_geom_angle_atom_site_label_3
_geom_angle
_geom_angle_site_symmetry_1
_geom_angle_site_symmetry_3
_geom_angle_publ_flag
N2 Cu1 N3 96.15(11) . . ?
N2 Cu1 N4 174.50(10) . . ?
N3 Cu1 N4 82.26(10) . . ?
N2 Cu1 N1 82.73(10) . . ?
N3 Cu1 N1 171.21(9) . . ?
N4 Cu1 N1 98.04(9) . . ?
N2 Cu1 Co1 131.68(8) . . ?
N3 Cu1 Co1 132.09(7) . . ?
N4 Cu1 Co1 50.43(7) . . ?
N1 Cu1 Co1 50.16(6) . . ?
O4 Co1 O1 100.88(9) . . ?
O4 Co1 N8 83.05(10) . . ?
O1 Co1 N8 91.63(9) . . ?
O4 Co1 N6 91.48(10) . . ?
O1 Co1 N6 95.74(9) . . ?
N8 Co1 N6 171.55(11) . . ?
O4 Co1 N7 171.89(9) . . ?
O1 Co1 N7 85.60(9) . . ?
N8 Co1 N7 91.96(11) . . ?
N6 Co1 N7 92.73(11) . . ?
O4 Co1 N5 86.74(9) . . ?
O1 Co1 N5 171.96(9) . . ?
N8 Co1 N5 86.70(10) . . ?
N6 Co1 N5 86.56(10) . . ?
N7 Co1 N5 86.59(10) . . ?
O4 Co1 Cu1 54.07(6) . . ?
O1 Co1 Cu1 54.69(6) . . ?
N8 Co1 Cu1 109.55(7) . . ?
N6 Co1 Cu1 71.81(7) . . ?
N7 Co1 Cu1 133.97(7) . . ?
N5 Co1 Cu1 133.19(7) . . ?
C2 N1 O1 117.3(2) . . ?
C2 N1 Cu1 113.39(19) . . ?
O1 N1 Cu1 128.87(17) . . ?
C3 N2 C4 119.3(2) . . ?
C3 N2 Cu1 114.74(19) . . ?
C4 N2 Cu1 125.9(2) . . ?
C6 N3 C5 120.1(3) . . ?
C6 N3 Cu1 114.51(19) . . ?
C5 N3 Cu1 124.7(2) . . ?
C7 N4 O4 115.9(2) . . ?
C7 N4 Cu1 113.84(18) . . ?
O4 N4 Cu1 129.87(17) . . ?
C15 N5 C11 111.5(2) . . ?
C15 N5 C13 110.5(2) . . ?
C11 N5 C13 111.8(2) . . ?
C15 N5 Co1 106.65(17) . . ?
C11 N5 Co1 106.42(17) . . ?
C13 N5 Co1 109.71(17) . . ?
C10 N6 Co1 111.35(18) . . ?
C10 N6 H61 109(2) . . ?
Co1 N6 H61 113(2) . . ?
C10 N6 H62 107(2) . . ?
Co1 N6 H62 108(2) . . ?
H61 N6 H62 108(3) . . ?
C12 N7 Co1 110.09(18) . . ?
C12 N7 H71 106(2) . . ?
Co1 N7 H71 114(2) . . ?
C12 N7 H72 110(3) . . ?
Co1 N7 H72 110(3) . . ?
H71 N7 H72 107(3) . . ?
C14 N8 Co1 110.96(17) . . ?
C14 N8 H81 102(2) . . ?
Co1 N8 H81 111(2) . . ?
C14 N8 H82 105(2) . . ?
Co1 N8 H82 115(2) . . ?
H81 N8 H82 112(3) . . ?
O5 N9 O7 120.4(2) . . ?
O5 N9 O6 119.6(2) . . ?
O7 N9 O6 120.0(2) . . ?
N1 O1 Co1 122.57(15) . . ?
N1 O1 O4 91.40(14) . . ?
Co1 O1 O4 39.51(5) . . ?
N4 O4 Co1 124.78(16) . . ?
N4 O4 O1 91.08(14) . . ?
Co1 O4 O1 39.61(5) . . ?
C2 C1 H1A 108(2) . . ?
C2 C1 H1B 109(3) . . ?
H1A C1 H1B 111(3) . . ?
C2 C1 H1C 111(2) . . ?
H1A C1 H1C 112(3) . . ?
H1B C1 H1C 107(3) . . ?
N1 C2 C1 124.7(3) . . ?
N1 C2 C3 114.3(2) . . ?
C1 C2 C3 121.0(2) . . ?
O2 C3 N2 127.1(3) . . ?
O2 C3 C2 118.5(3) . . ?
N2 C3 C2 114.4(2) . . ?
N2 C4 C9 112.2(2) . . ?
N2 C4 H4A 108.5(19) . . ?
C9 C4 H4A 109.8(19) . . ?
N2 C4 H4B 108(2) . . ?
C9 C4 H4B 107(2) . . ?
H4A C4 H4B 112(3) . . ?
N3 C5 C9 111.2(3) . . ?
N3 C5 H5A 111(2) . . ?
C9 C5 H5A 109(2) . . ?
N3 C5 H5B 106(2) . . ?
C9 C5 H5B 117(2) . . ?
H5A C5 H5B 102(3) . . ?
O3 C6 N3 127.4(3) . . ?
O3 C6 C7 119.0(3) . . ?
N3 C6 C7 113.6(2) . . ?
N4 C7 C8 122.8(3) . . ?
N4 C7 C6 114.5(2) . . ?
C8 C7 C6 122.7(3) . . ?
C7 C8 H8A 111(2) . . ?
C7 C8 H8B 101(3) . . ?
H8A C8 H8B 110(4) . . ?
C7 C8 H8C 106(3) . . ?
H8A C8 H8C 106(3) . . ?
H8B C8 H8C 123(4) . . ?
C5 C9 C4 114.5(3) . . ?
C5 C9 H9A 108(2) . . ?
C4 C9 H9A 110(2) . . ?
C5 C9 H9B 112(2) . . ?
C4 C9 H9B 106(2) . . ?
H9A C9 H9B 106(3) . . ?
N6 C10 C11 108.4(2) . . ?
N6 C10 H10A 109.9(19) . . ?
C11 C10 H10A 106.5(19) . . ?
N6 C10 H10B 113(3) . . ?
C11 C10 H10B 112(3) . . ?
H10A C10 H10B 107(3) . . ?
N5 C11 C10 108.4(2) . . ?
N5 C11 H11A 109(2) . . ?
C10 C11 H11A 113(2) . . ?
N5 C11 H11B 109(2) . . ?
C10 C11 H11B 108(2) . . ?
H11A C11 H11B 110(3) . . ?
N7 C12 C13 107.3(2) . . ?
N7 C12 H12A 109(2) . . ?
C13 C12 H12A 112(2) . . ?
N7 C12 H12B 108(2) . . ?
C13 C12 H12B 116(2) . . ?
H12A C12 H12B 104(3) . . ?
N5 C13 C12 111.2(2) . . ?
N5 C13 H13A 105(2) . . ?
C12 C13 H13A 113(2) . . ?
N5 C13 H13B 108(2) . . ?
C12 C13 H13B 110(2) . . ?
H13A C13 H13B 110(3) . . ?
N8 C14 C15 110.2(2) . . ?
N8 C14 H14A 112(2) . . ?
C15 C14 H14A 113(2) . . ?
N8 C14 H14B 108(2) . . ?
C15 C14 H14B 110(2) . . ?
H14A C14 H14B 102(3) . . ?
N5 C15 C14 108.0(2) . . ?
N5 C15 H15A 107.1(16) . . ?
C14 C15 H15A 108.1(16) . . ?
N5 C15 H15B 108.1(19) . . ?
C14 C15 H15B 111.6(19) . . ?
H15A C15 H15B 114(2) . . ?
H1W1 O1W H2W1 79.8 . . ?
O2WA O2W H1W2 83.3 . . ?
O2WA O2W H2W2 55.4 . . ?
H1W2 O2W H2W2 105.4 . . ?
O2W O2WA H1W2 57.0 . . ?
O2W O2WA H2W2 82.3 . . ?
H1W2 O2WA H2W2 105.4 . . ?
O3WA O3W H1W3 79.3 . . ?
O3W O3WA H1W3 55.6 . . ?
O5W O4W Li1 54.1(13) . . ?
O5W O4W Li1 66.6(12) . 16_656 ?
Li1 O4W Li1 31.0(15) . 16_656 ?
O5W O4W Li1 82.6(13) . 11_666 ?
Li1 O4W Li1 30.1(15) . 11_666 ?
Li1 O4W Li1 26.7(15) 16_656 11_666 ?
O5W O4WA Li1 50.6(13) . . ?
O4WA O5W O4W 172(2) . . ?
O4WA O5W Li1 99.1(16) . . ?
O4W O5W Li1 85.8(17) . . ?
O4WA O5W Li1 103.2(14) . 16_656 ?
O4W O5W Li1 77.1(13) . 16_656 ?
Li1 O5W Li1 33.6(18) . 16_656 ?
O23 O7WN O22 123.2(11) . . ?
O23 O7WN O24 116.3(10) . . ?
O22 O7WN O24 117.4(11) . . ?
Li1 Li1 Li1 63.1(14) 6_554 11_666 ?
Li1 Li1 Li1 63.1(14) 6_554 16_656 ?
Li1 Li1 Li1 54(3) 11_666 16_656 ?
Li1 Li1 O5W 146(4) 6_554 . ?
Li1 Li1 O5W 122(3) 11_666 . ?
Li1 Li1 O5W 92(3) 16_656 . ?
Li1 Li1 O4W 141.6(10) 6_554 . ?
Li1 Li1 O4W 85(3) 11_666 . ?
Li1 Li1 O4W 81(3) 16_656 . ?
O5W Li1 O4W 40.2(10) . . ?
Li1 Li1 O5W 101(4) 6_554 11_666 ?
Li1 Li1 O5W 54(2) 11_666 11_666 ?
Li1 Li1 O5W 104(3) 16_656 11_666 ?
O5W Li1 O5W 107.9(14) . 11_666 ?
O4W Li1 O5W 73.6(12) . 11_666 ?
Li1 Li1 O4WA 125(4) 6_554 . ?
Li1 Li1 O4WA 145(3) 11_666 . ?
Li1 Li1 O4WA 97(3) 16_656 . ?
O5W Li1 O4WA 30.3(8) . . ?
O4W Li1 O4WA 70.3(12) . . ?
O5W Li1 O4WA 134.1(16) 11_666 . ?
Li1 Li1 O4W 81(3) 6_554 11_666 ?
Li1 Li1 O4W 68(2) 11_666 11_666 ?
Li1 Li1 O4W 120(2) 16_656 11_666 ?
O5W Li1 O4W 133.0(18) . 11_666 ?
O4W Li1 O4W 108.2(13) . 11_666 ?
O5W Li1 O4W 36.3(8) 11_666 11_666 ?
O4WA Li1 O4W 142.2(15) . 11_666 ?
Li1 Li1 O4W 73(3) 6_554 16_656 ?
Li1 Li1 O4W 115(2) 11_666 16_656 ?
Li1 Li1 O4W 65(2) 16_656 16_656 ?
O5W Li1 O4W 76.0(14) . 16_656 ?
O4W Li1 O4W 105.4(13) . 16_656 ?
O5W Li1 O4W 168.6(17) 11_666 16_656 ?
O4WA Li1 O4W 53.2(9) . 16_656 ?
O4W Li1 O4W 146.4(15) 11_666 16_656 ?
Li1 Li1 O5WA 124(4) 6_554 . ?
Li1 Li1 O5WA 102(3) 11_666 . ?
Li1 Li1 O5WA 152(3) 16_656 . ?
O5W Li1 O5WA 88.7(15) . . ?
O4W Li1 O5WA 81.7(12) . . ?
O5W Li1 O5WA 49.0(10) 11_666 . ?
O4WA Li1 O5WA 97.9(13) . . ?
O4W Li1 O5WA 46.3(10) 11_666 . ?
O4W Li1 O5WA 142.3(15) 16_656 . ?

loop_
_geom_bond_atom_site_label_1
_geom_bond_atom_site_label_2
_geom_bond_distance
_geom_bond_site_symmetry_2
_geom_bond_publ_flag
Cu1 N2 1.924(2) . ?
Cu1 N3 1.935(2) . ?
Cu1 N4 1.971(2) . ?
Cu1 N1 1.991(2) . ?
Cu1 Co1 3.7006(5) . ?
Co1 O4 1.898(2) . ?
Co1 O1 1.9021(19) . ?
Co1 N8 1.947(2) . ?
Co1 N6 1.952(2) . ?
Co1 N7 1.955(2) . ?
Co1 N5 1.955(2) . ?
N1 C2 1.296(3) . ?
N1 O1 1.353(3) . ?
N2 C3 1.314(4) . ?
N2 C4 1.455(4) . ?
N3 C6 1.318(4) . ?
N3 C5 1.458(4) . ?
N4 C7 1.297(3) . ?
N4 O4 1.337(3) . ?
N5 C15 1.496(4) . ?
N5 C11 1.496(4) . ?
N5 C13 1.505(4) . ?
N6 C10 1.494(4) . ?
N6 H61 0.84(4) . ?
N6 H62 0.82(3) . ?
N7 C12 1.476(4) . ?
N7 H71 0.89(4) . ?
N7 H72 0.79(4) . ?
N8 C14 1.494(4) . ?
N8 H81 0.82(4) . ?
N8 H82 0.84(4) . ?
N9 O5 1.247(3) . ?
N9 O7 1.248(3) . ?
N9 O6 1.260(3) . ?
O1 O4 2.930(3) . ?
O2 C3 1.263(3) . ?
O3 C6 1.258(4) . ?
C1 C2 1.490(4) . ?
C1 H1A 0.96(4) . ?
C1 H1B 0.89(4) . ?
C1 H1C 0.97(4) . ?
C2 C3 1.511(4) . ?
C4 C9 1.520(5) . ?
C4 H4A 1.00(3) . ?
C4 H4B 0.99(4) . ?
C5 C9 1.517(5) . ?
C5 H5A 0.93(4) . ?
C5 H5B 1.02(4) . ?
C6 C7 1.503(4) . ?
C7 C8 1.486(4) . ?
C8 H8A 0.90(4) . ?
C8 H8B 0.90(5) . ?
C8 H8C 0.93(4) . ?
C9 H9A 0.95(3) . ?
C9 H9B 0.96(4) . ?
C10 C11 1.519(4) . ?
C10 H10A 1.00(3) . ?
C10 H10B 0.91(4) . ?
C11 H11A 0.93(4) . ?
C11 H11B 0.93(3) . ?
C12 C13 1.513(4) . ?
C12 H12A 0.96(3) . ?
C12 H12B 0.87(3) . ?
C13 H13A 0.92(4) . ?
C13 H13B 0.87(4) . ?
C14 C15 1.523(4) . ?
C14 H14A 0.96(4) . ?
C14 H14B 0.93(3) . ?
C15 H15A 1.07(3) . ?
C15 H15B 1.04(4) . ?
O1W H1W1 0.9742 . ?
O1W H2W1 0.9161 . ?
O2W O2WA 0.658(9) . ?
O2W H1W2 0.8624 . ?
O2W H2W2 0.9694 . ?
O2WA H1W2 1.0213 . ?
O2WA H2W2 0.8050 . ?
O3W O3WA 0.758(12) . ?
O3W H1W3 0.8838 . ?
O3WA H1W3 1.0521 . ?
O4W O5W 1.47(2) . ?
O4W Li1 2.27(4) . ?
O4W Li1 2.43(4) 16_656 ?
O4W Li1 2.51(4) 11_666 ?
O4WA O5W 1.205(19) . ?
O4WA Li1 2.36(4) . ?
O5W Li1 1.85(4) . ?
O5W Li1 2.28(4) 16_656 ?
O5WA Li1 2.54(4) . ?
O6W O6WA 1.508(13) . ?
O7WN O23 1.126(12) . ?
O7WN O22 1.242(12) . ?
O7WN O24 1.351(13) . ?
Li1 Li1 1.14(7) 6_554 ?
Li1 Li1 1.26(6) 11_666 ?
Li1 Li1 1.26(6) 16_656 ?
Li1 O5W 2.28(4) 11_666 ?
Li1 O4W 2.43(4) 11_666 ?
Li1 O4W 2.51(4) 16_656 ?

loop_
_geom_torsion_atom_site_label_1
_geom_torsion_atom_site_label_2
_geom_torsion_atom_site_label_3
_geom_torsion_atom_site_label_4
_geom_torsion
_geom_torsion_site_symmetry_1
_geom_torsion_site_symmetry_2
_geom_torsion_site_symmetry_3
_geom_torsion_site_symmetry_4
_geom_torsion_publ_flag
N2 Cu1 Co1 O4 -168.57(13) . . . . ?
N3 Cu1 Co1 O4 15.71(12) . . . . ?
N4 Cu1 Co1 O4 4.74(11) . . . . ?
N1 Cu1 Co1 O4 -153.03(11) . . . . ?
N2 Cu1 Co1 O1 -25.55(13) . . . . ?
N3 Cu1 Co1 O1 158.73(12) . . . . ?
N4 Cu1 Co1 O1 147.76(11) . . . . ?
N1 Cu1 Co1 O1 -10.01(11) . . . . ?
N2 Cu1 Co1 N8 -103.15(13) . . . . ?
N3 Cu1 Co1 N8 81.12(12) . . . . ?
N4 Cu1 Co1 N8 70.15(11) . . . . ?
N1 Cu1 Co1 N8 -87.61(11) . . . . ?
N2 Cu1 Co1 N6 85.66(13) . . . . ?
N3 Cu1 Co1 N6 -90.07(13) . . . . ?
N4 Cu1 Co1 N6 -101.04(11) . . . . ?
N1 Cu1 Co1 N6 101.20(12) . . . . ?
N2 Cu1 Co1 N7 9.99(15) . . . . ?
N3 Cu1 Co1 N7 -165.74(14) . . . . ?
N4 Cu1 Co1 N7 -176.71(13) . . . . ?
N1 Cu1 Co1 N7 25.53(13) . . . . ?
N2 Cu1 Co1 N5 152.39(14) . . . . ?
N3 Cu1 Co1 N5 -23.34(14) . . . . ?
N4 Cu1 Co1 N5 -34.31(13) . . . . ?
N1 Cu1 Co1 N5 167.93(13) . . . . ?
N2 Cu1 N1 C2 -4.82(19) . . . . ?
N3 Cu1 N1 C2 78.4(7) . . . . ?
N4 Cu1 N1 C2 169.68(19) . . . . ?
Co1 Cu1 N1 C2 -173.2(2) . . . . ?
N2 Cu1 N1 O1 -176.8(2) . . . . ?
N3 Cu1 N1 O1 -93.6(7) . . . . ?
N4 Cu1 N1 O1 -2.3(2) . . . . ?
Co1 Cu1 N1 O1 14.84(16) . . . . ?
N3 Cu1 N2 C3 -165.5(2) . . . . ?
N4 Cu1 N2 C3 -92.7(11) . . . . ?
N1 Cu1 N2 C3 5.7(2) . . . . ?
Co1 Cu1 N2 C3 17.7(3) . . . . ?
N3 Cu1 N2 C4 10.8(3) . . . . ?
N4 Cu1 N2 C4 83.6(11) . . . . ?
N1 Cu1 N2 C4 -178.0(2) . . . . ?
Co1 Cu1 N2 C4 -165.99(19) . . . . ?
N2 Cu1 N3 C6 164.4(2) . . . . ?
N4 Cu1 N3 C6 -10.3(2) . . . . ?
N1 Cu1 N3 C6 82.2(7) . . . . ?
Co1 Cu1 N3 C6 -18.9(2) . . . . ?
N2 Cu1 N3 C5 -6.1(2) . . . . ?
N4 Cu1 N3 C5 179.2(2) . . . . ?
N1 Cu1 N3 C5 -88.2(7) . . . . ?
Co1 Cu1 N3 C5 170.72(18) . . . . ?
N2 Cu1 N4 C7 -64.8(11) . . . . ?
N3 Cu1 N4 C7 8.65(19) . . . . ?
N1 Cu1 N4 C7 -162.48(19) . . . . ?
Co1 Cu1 N4 C7 -179.5(2) . . . . ?
N2 Cu1 N4 O4 107.6(11) . . . . ?
N3 Cu1 N4 O4 -178.9(2) . . . . ?
N1 Cu1 N4 O4 10.0(2) . . . . ?
Co1 Cu1 N4 O4 -7.11(17) . . . . ?
O4 Co1 N5 C15 54.19(18) . . . . ?
O1 Co1 N5 C15 -107.2(7) . . . . ?
N8 Co1 N5 C15 -29.03(18) . . . . ?
N6 Co1 N5 C15 145.87(19) . . . . ?
N7 Co1 N5 C15 -121.19(18) . . . . ?
Cu1 Co1 N5 C15 84.91(18) . . . . ?
O4 Co1 N5 C11 -65.01(19) . . . . ?
O1 Co1 N5 C11 133.6(6) . . . . ?
N8 Co1 N5 C11 -148.2(2) . . . . ?
N6 Co1 N5 C11 26.68(19) . . . . ?
N7 Co1 N5 C11 119.62(19) . . . . ?
Cu1 Co1 N5 C11 -34.3(2) . . . . ?
O4 Co1 N5 C13 173.90(19) . . . . ?
O1 Co1 N5 C13 12.5(7) . . . . ?
N8 Co1 N5 C13 90.68(19) . . . . ?
N6 Co1 N5 C13 -94.42(19) . . . . ?
N7 Co1 N5 C13 -1.48(19) . . . . ?
Cu1 Co1 N5 C13 -155.38(14) . . . . ?
O4 Co1 N6 C10 83.9(2) . . . . ?
O1 Co1 N6 C10 -175.0(2) . . . . ?
N8 Co1 N6 C10 34.4(8) . . . . ?
N7 Co1 N6 C10 -89.2(2) . . . . ?
N5 Co1 N6 C10 -2.8(2) . . . . ?
Cu1 Co1 N6 C10 135.1(2) . . . . ?
O4 Co1 N7 C12 -56.4(8) . . . . ?
O1 Co1 N7 C12 160.4(2) . . . . ?
N8 Co1 N7 C12 -108.2(2) . . . . ?
N6 Co1 N7 C12 64.8(2) . . . . ?
N5 Co1 N7 C12 -21.58(19) . . . . ?
Cu1 Co1 N7 C12 131.95(16) . . . . ?
O4 Co1 N8 C14 -80.0(2) . . . . ?
O1 Co1 N8 C14 179.3(2) . . . . ?
N6 Co1 N8 C14 -30.0(8) . . . . ?
N7 Co1 N8 C14 93.6(2) . . . . ?
N5 Co1 N8 C14 7.1(2) . . . . ?
Cu1 Co1 N8 C14 -127.84(18) . . . . ?
C2 N1 O1 Co1 161.29(19) . . . . ?
Cu1 N1 O1 Co1 -27.0(3) . . . . ?
C2 N1 O1 O4 -172.9(2) . . . . ?
Cu1 N1 O1 O4 -1.2(2) . . . . ?
O4 Co1 O1 N1 43.2(2) . . . . ?
N8 Co1 O1 N1 126.4(2) . . . . ?
N6 Co1 O1 N1 -49.4(2) . . . . ?
N7 Co1 O1 N1 -141.7(2) . . . . ?
N5 Co1 O1 N1 -155.7(6) . . . . ?
Cu1 Co1 O1 N1 13.48(15) . . . . ?
N8 Co1 O1 O4 83.23(10) . . . . ?
N6 Co1 O1 O4 -92.62(10) . . . . ?
N7 Co1 O1 O4 175.07(10) . . . . ?
N5 Co1 O1 O4 161.1(7) . . . . ?
Cu1 Co1 O1 O4 -29.73(8) . . . . ?
C7 N4 O4 Co1 -174.60(18) . . . . ?
Cu1 N4 O4 Co1 13.1(3) . . . . ?
C7 N4 O4 O1 163.1(2) . . . . ?
Cu1 N4 O4 O1 -9.2(2) . . . . ?
O1 Co1 O4 N4 -36.6(2) . . . . ?
N8 Co1 O4 N4 -126.9(2) . . . . ?
N6 Co1 O4 N4 59.6(2) . . . . ?
N7 Co1 O4 N4 -179(25) . . . . ?
N5 Co1 O4 N4 146.0(2) . . . . ?
Cu1 Co1 O4 N4 -6.57(15) . . . . ?
N8 Co1 O4 O1 -90.33(9) . . . . ?
N6 Co1 O4 O1 96.13(9) . . . . ?
N7 Co1 O4 O1 -142.6(7) . . . . ?
N5 Co1 O4 O1 -177.40(9) . . . . ?
Cu1 Co1 O4 O1 29.99(8) . . . . ?
N1 O1 O4 N4 5.96(18) . . . . ?
Co1 O1 O4 N4 150.71(17) . . . . ?
N1 O1 O4 Co1 -144.75(16) . . . . ?
O1 N1 C2 C1 -4.0(4) . . . . ?
Cu1 N1 C2 C1 -176.9(2) . . . . ?
O1 N1 C2 C3 176.1(2) . . . . ?
Cu1 N1 C2 C3 3.1(3) . . . . ?
C4 N2 C3 O2 -0.8(4) . . . . ?
Cu1 N2 C3 O2 175.7(2) . . . . ?
C4 N2 C3 C2 177.8(2) . . . . ?
Cu1 N2 C3 C2 -5.6(3) . . . . ?
N1 C2 C3 O2 -179.6(2) . . . . ?
C1 C2 C3 O2 0.4(4) . . . . ?
N1 C2 C3 N2 1.6(3) . . . . ?
C1 C2 C3 N2 -178.4(3) . . . . ?
C3 N2 C4 C9 -164.1(3) . . . . ?
Cu1 N2 C4 C9 19.8(4) . . . . ?
C6 N3 C5 C9 161.5(3) . . . . ?
Cu1 N3 C5 C9 -28.6(3) . . . . ?
C5 N3 C6 O3 0.6(4) . . . . ?
Cu1 N3 C6 O3 -170.3(2) . . . . ?
C5 N3 C6 C7 -179.1(2) . . . . ?
Cu1 N3 C6 C7 10.0(3) . . . . ?
O4 N4 C7 C8 0.2(4) . . . . ?
Cu1 N4 C7 C8 173.8(2) . . . . ?
O4 N4 C7 C6 -179.1(2) . . . . ?
Cu1 N4 C7 C6 -5.6(3) . . . . ?
O3 C6 C7 N4 177.4(2) . . . . ?
N3 C6 C7 N4 -2.9(3) . . . . ?
O3 C6 C7 C8 -1.9(4) . . . . ?
N3 C6 C7 C8 177.8(3) . . . . ?
N3 C5 C9 C4 68.5(3) . . . . ?
N2 C4 C9 C5 -63.8(3) . . . . ?
Co1 N6 C10 C11 -21.7(3) . . . . ?
C15 N5 C11 C10 -161.0(2) . . . . ?
C13 N5 C11 C10 74.7(3) . . . . ?
Co1 N5 C11 C10 -45.1(3) . . . . ?
N6 C10 C11 N5 43.7(3) . . . . ?
Co1 N7 C12 C13 38.9(3) . . . . ?
C15 N5 C13 C12 141.2(2) . . . . ?
C11 N5 C13 C12 -93.9(3) . . . . ?
Co1 N5 C13 C12 23.9(3) . . . . ?
N7 C12 C13 N5 -40.8(3) . . . . ?
Co1 N8 C14 C15 16.4(3) . . . . ?
C11 N5 C15 C14 160.1(2) . . . . ?
C13 N5 C15 C14 -74.9(3) . . . . ?
Co1 N5 C15 C14 44.3(2) . . . . ?
N8 C14 C15 N5 -39.8(3) . . . . ?
Li1 O4WA O5W O4W -126(13) . . . . ?
Li1 O4WA O5W Li1 -34.0(18) . . . 16_656 ?
Li1 O4W O5W O4WA 126(13) . . . . ?
Li1 O4W O5W O4WA 94(12) 16_656 . . . ?
Li1 O4W O5W O4WA 116(12) 11_666 . . . ?
Li1 O4W O5W Li1 -32.9(17) 16_656 . . . ?
Li1 O4W O5W Li1 -10.6(14) 11_666 . . . ?
Li1 O4W O5W Li1 32.9(17) . . . 16_656 ?
Li1 O4W O5W Li1 22.3(14) 11_666 . . 16_656 ?
O4WA O5W Li1 Li1 -59(3) . . . 6_554 ?
O4W O5W Li1 Li1 115(2) . . . 6_554 ?
Li1 O5W Li1 Li1 41(2) 16_656 . . 6_554 ?
O4WA O5W Li1 Li1 -148(3) . . . 11_666 ?
O4W O5W Li1 Li1 25(3) . . . 11_666 ?
Li1 O5W Li1 Li1 -48(4) 16_656 . . 11_666 ?
O4WA O5W Li1 Li1 -100(3) . . . 16_656 ?
O4W O5W Li1 Li1 73(3) . . . 16_656 ?
O4WA O5W Li1 O4W -173(2) . . . . ?
Li1 O5W Li1 O4W -73(3) 16_656 . . . ?
O4WA O5W Li1 O5W 153.9(19) . . . 11_666 ?
O4W O5W Li1 O5W -32.8(14) . . . 11_666 ?
Li1 O5W Li1 O5W -106(3) 16_656 . . 11_666 ?
O4W O5W Li1 O4WA 173(2) . . . . ?
Li1 O5W Li1 O4WA 100(3) 16_656 . . . ?
O4WA O5W Li1 O4W 123(2) . . . 11_666 ?
O4W O5W Li1 O4W -64(2) . . . 11_666 ?
Li1 O5W Li1 O4W -137(4) 16_656 . . 11_666 ?
O4WA O5W Li1 O4W -37.2(13) . . . 16_656 ?
O4W O5W Li1 O4W 136.1(13) . . . 16_656 ?
Li1 O5W Li1 O4W 63(2) 16_656 . . 16_656 ?
O4WA O5W Li1 O5WA 108.1(15) . . . . ?
O4W O5W Li1 O5WA -78.6(13) . . . . ?
Li1 O5W Li1 O5WA -152(3) 16_656 . . . ?
O5W O4W Li1 Li1 -125(7) . . . 6_554 ?
Li1 O4W Li1 Li1 -21(5) 16_656 . . 6_554 ?
Li1 O4W Li1 Li1 33(5) 11_666 . . 6_554 ?
O5W O4W Li1 Li1 -159(3) . . . 11_666 ?
Li1 O4W Li1 Li1 -54(3) 16_656 . . 11_666 ?
O5W O4W Li1 Li1 -105(3) . . . 16_656 ?
Li1 O4W Li1 Li1 54(3) 11_666 . . 16_656 ?
Li1 O4W Li1 O5W 105(3) 16_656 . . . ?
Li1 O4W Li1 O5W 159(3) 11_666 . . . ?
O5W O4W Li1 O5W 147.5(13) . . . 11_666 ?
Li1 O4W Li1 O5W -108(2) 16_656 . . 11_666 ?
Li1 O4W Li1 O5W -54(2) 11_666 . . 11_666 ?
O5W O4W Li1 O4WA -3.6(11) . . . . ?
Li1 O4W Li1 O4WA 101(2) 16_656 . . . ?
Li1 O4W Li1 O4WA 155(3) 11_666 . . . ?
O5W O4W Li1 O4W 136(2) . . . 11_666 ?
Li1 O4W Li1 O4W -119(3) 16_656 . . 11_666 ?
Li1 O4W Li1 O4W -65(3) 11_666 . . 11_666 ?
O5W O4W Li1 O4W -44.2(15) . . . 16_656 ?
Li1 O4W Li1 O4W 60(2) 16_656 . . 16_656 ?
Li1 O4W Li1 O4W 114(2) 11_666 . . 16_656 ?
O5W O4W Li1 O5WA 97.9(15) . . . . ?
Li1 O4W Li1 O5WA -157(3) 16_656 . . . ?
Li1 O4W Li1 O5WA -103(3) 11_666 . . . ?
O5W O4WA Li1 Li1 145(3) . . . 6_554 ?
O5W O4WA Li1 Li1 52(5) . . . 11_666 ?
O5W O4WA Li1 Li1 82(3) . . . 16_656 ?
O5W O4WA Li1 O4W 4.6(15) . . . . ?
O5W O4WA Li1 O5W -36(2) . . . 11_666 ?
O5W O4WA Li1 O4W -90(3) . . . 11_666 ?
O5W O4WA Li1 O4W 132.9(18) . . . 16_656 ?
O5W O4WA Li1 O5WA -73.7(17) . . . . ?
